data_1558148
loop_
_publ_author_name
'Lydon, Christina A.'
'Mathivathanan, Logesh'
'Sanchez, Juanita'
'Dos Santos, Larissa A. H.'
'Sauvage, Thomas'
'Gunasekera, Sarath P.'
'Paul, Valerie J.'
'Berry, John P.'

_publ_section_title
;
 Eudesmacarbonate, a Eudesmane-Type Sesquiterpene from a Marine
 Filamentous Cyanobacterial Mat (Oscillatoriales) in the Florida Keys.
;
_journal_name_full 'Journal of natural products'
_journal_paper_doi 10.1021/acs.jnatprod.0c00203
_journal_year 2020
_chemical_formula_moiety 'C16 H26 O3'
_chemical_formula_sum 'C16 H26 O3'
_chemical_formula_weight 266.37
_space_group_crystal_system orthorhombic
_space_group_IT_number 19
_space_group_name_Hall 'P 2ac 2ab'
_space_group_name_H-M_alt 'P 21 21 21'
_atom_sites_solution_hydrogens geom
_audit_creation_date 2019-04-11
_audit_creation_method
;
Olex2 1.2
(compiled May 18 2018 14:05:52 for OlexSys, GUI svn.r5506)
;
_cell_angle_alpha 90
_cell_angle_beta 90
_cell_angle_gamma 90
_cell_formula_units_Z 4
_cell_length_a 8.3643(4)
_cell_length_b 9.9485(4)
_cell_length_c 17.7102(8)
_cell_measurement_reflns_used 9981
_cell_measurement_temperature 296(2)
_cell_measurement_theta_max 23.57
_cell_measurement_theta_min 3.08
_cell_volume 1473.71(11)
_computing_cell_refinement 'SAINT v8.37 (Bruker, 2015)'
_computing_data_reduction 'SAINT v8.37 (Bruker, 2015)'
_computing_molecular_graphics 'CrystalMaker 9.0'
_computing_publication_material 'Olex2 (Dolomanov et al., 2009)'
_computing_structure_refinement 'ShelXL (Sheldrick, 2015)'
_computing_structure_solution 'SHELXT 2014/5 (Sheldrick, 2014)'
_diffrn_ambient_temperature 296.0
_diffrn_detector_area_resol_mean 8
_diffrn_measured_fraction_theta_full 0.998
_diffrn_measured_fraction_theta_max 0.998
_diffrn_measurement_device_type 'Bruker D8 Quest CMOS'
_diffrn_measurement_method '\f and \w shutterless scans'
_diffrn_radiation_type MoK\a
_diffrn_radiation_wavelength 0.71073
_diffrn_reflns_av_R_equivalents 0.0433
_diffrn_reflns_av_unetI/netI 0.0273
_diffrn_reflns_Laue_measured_fraction_full 0.998
_diffrn_reflns_Laue_measured_fraction_max 0.998
_diffrn_reflns_limit_h_max 10
_diffrn_reflns_limit_h_min -10
_diffrn_reflns_limit_k_max 12
_diffrn_reflns_limit_k_min -12
_diffrn_reflns_limit_l_max 22
_diffrn_reflns_limit_l_min -22
_diffrn_reflns_number 34690
_diffrn_reflns_point_group_measured_fraction_full 0.999
_diffrn_reflns_point_group_measured_fraction_max 0.999
_diffrn_reflns_theta_full 25.242
_diffrn_reflns_theta_max 26.423
_diffrn_reflns_theta_min 3.080
_exptl_absorpt_coefficient_mu 0.081
_exptl_absorpt_correction_T_max 0.7454
_exptl_absorpt_correction_T_min 0.7216
_exptl_absorpt_correction_type multi-scan
_exptl_absorpt_process_details
;
SADABS-2016/2 (Bruker,2016/2) was used for absorption correction. 
wR2(int) was 0.0564 before and 0.0510 after correction. 
The Ratio of minimum to maximum transmission is 0.9681. 
The \l/2 correction factor is Not present.
;
_exptl_crystal_colour colorless
_exptl_crystal_density_diffrn 1.201
_exptl_crystal_description prism
_exptl_crystal_F_000 584
_exptl_crystal_size_max 0.221
_exptl_crystal_size_mid 0.178
_exptl_crystal_size_min 0.08
_refine_diff_density_max 0.115
_refine_diff_density_min -0.174
_refine_diff_density_rms 0.035
_refine_ls_abs_structure_details
;
 Flack x determined using 845 quotients [(I+)-(I-)]/[(I+)+(I-)]
 (Parsons, Flack and Wagner, Acta Cryst. B69 (2013) 249-259).
;
_refine_ls_abs_structure_Flack -0.3(3)
_refine_ls_extinction_method none
_refine_ls_goodness_of_fit_ref 1.049
_refine_ls_hydrogen_treatment constr
_refine_ls_matrix_type full
_refine_ls_number_parameters 176
_refine_ls_number_reflns 3038
_refine_ls_number_restraints 0
_refine_ls_restrained_S_all 1.049
_refine_ls_R_factor_all 0.0634
_refine_ls_R_factor_gt 0.0440
_refine_ls_shift/su_max 0.000
_refine_ls_shift/su_mean 0.000
_refine_ls_structure_factor_coef Fsqd
_refine_ls_weighting_details 'w=1/[\s^2^(Fo^2^)+(0.0432P)^2^+0.1731P] where P=(Fo^2^+2Fc^2^)/3'
_refine_ls_weighting_scheme calc
_refine_ls_wR_factor_gt 0.0854
_refine_ls_wR_factor_ref 0.0925
_reflns_Friedel_coverage 0.726
_reflns_Friedel_fraction_full 1.000
_reflns_Friedel_fraction_max 0.999
_reflns_number_gt 2442
_reflns_number_total 3038
_reflns_threshold_expression 'I > 2\s(I)'
_cod_data_source_file np0c00203_si_002.cif
_cod_data_source_block rgr599_inv
_cod_database_code 1558148
_shelx_shelxl_version_number 2018/3
_shelx_space_group_comment
;
The symmetry employed for this shelxl refinement is uniquely defined
by the following loop, which should always be used as a source of
symmetry information in preference to the above space-group names.
They are only intended as comments.
;
_shelx_estimated_absorpt_t_max 0.994
_shelx_estimated_absorpt_t_min 0.982
_olex2_refinement_description
;
1. Fixed Uiso
 At 1.2 times of:
  All C(H) groups, All C(H,H) groups
 At 1.5 times of:
  All C(H,H,H) groups
2.a Ternary CH refined with riding coordinates:
 C5(H5), C6(H6), C7(H7), C11(H11)
2.b Secondary CH2 refined with riding coordinates:
 C1(H1A,H1B), C2(H2A,H2B), C3(H3A,H3B), C8(H8A,H8B), C9(H9A,H9B)
2.c Idealised Me refined as rotating group:
 C12(H12A,H12B,H12C), C13(H13A,H13B,H13C), C14(H14A,H14B,H14C), C15(H15A,H15B,
 H15C)
;
_olex2_submission_special_instructions 'No special instructions were received'

loop_
_space_group_symop_operation_xyz
'x, y, z'
'-x+1/2, -y, z+1/2'
'-x, y+1/2, -z+1/2'
'x+1/2, -y+1/2, -z'

loop_
_atom_site_label
_atom_site_type_symbol
_atom_site_fract_x
_atom_site_fract_y
_atom_site_fract_z
_atom_site_U_iso_or_equiv
_atom_site_adp_type
_atom_site_occupancy
_atom_site_site_symmetry_order
_atom_site_calc_flag
_atom_site_refinement_flags_posn
_atom_site_refinement_flags_adp
_atom_site_refinement_flags_occupancy
_atom_site_disorder_assembly
_atom_site_disorder_group
O1 O 0.5470(2) 0.34374(17) 0.48144(9) 0.0455(4) Uani 1 1 d . . . . .
O2 O 0.79798(19) 0.41497(16) 0.51804(9) 0.0428(4) Uani 1 1 d . . . . .
O3 O 0.6145(2) 0.3602(2) 0.60048(10) 0.0594(5) Uani 1 1 d . . . . .
C1 C 0.5980(4) 0.5010(2) 0.26342(14) 0.0513(7) Uani 1 1 d . . . . .
H1A H 0.548521 0.583319 0.281157 0.062 Uiso 1 1 calc R . . . .
H1B H 0.620650 0.511884 0.210051 0.062 Uiso 1 1 calc R . . . .
C2 C 0.4806(4) 0.3857(3) 0.27340(15) 0.0605(8) Uani 1 1 d . . . . .
H2A H 0.524264 0.305439 0.250134 0.073 Uiso 1 1 calc R . . . .
H2B H 0.381484 0.407557 0.247773 0.073 Uiso 1 1 calc R . . . .
C3 C 0.4456(3) 0.3572(3) 0.35663(15) 0.0521(7) Uani 1 1 d . . . . .
H3A H 0.387686 0.432567 0.378071 0.063 Uiso 1 1 calc R . . . .
H3B H 0.378195 0.278211 0.360506 0.063 Uiso 1 1 calc R . . . .
C4 C 0.5979(3) 0.3344(2) 0.40146(13) 0.0406(6) Uani 1 1 d . . . . .
C5 C 0.7104(3) 0.4519(2) 0.38898(12) 0.0325(5) Uani 1 1 d . . . . .
H5 H 0.650309 0.531354 0.405206 0.039 Uiso 1 1 calc R . . . .
C6 C 0.8523(3) 0.4452(2) 0.44114(12) 0.0354(5) Uani 1 1 d . . . . .
H6 H 0.921840 0.371831 0.424289 0.043 Uiso 1 1 calc R . . . .
C7 C 0.9509(3) 0.5752(2) 0.44237(13) 0.0390(6) Uani 1 1 d . . . . .
H7 H 1.049671 0.556062 0.470149 0.047 Uiso 1 1 calc R . . . .
C8 C 0.9978(3) 0.6021(3) 0.35956(14) 0.0499(7) Uani 1 1 d . . . . .
H8A H 1.056750 0.685948 0.356893 0.060 Uiso 1 1 calc R . . . .
H8B H 1.068116 0.530833 0.342408 0.060 Uiso 1 1 calc R . . . .
C9 C 0.8537(3) 0.6103(2) 0.30670(13) 0.0477(6) Uani 1 1 d . . . . .
H9A H 0.890593 0.629543 0.255913 0.057 Uiso 1 1 calc R . . . .
H9B H 0.785398 0.683877 0.322538 0.057 Uiso 1 1 calc R . . . .
C10 C 0.7560(3) 0.4800(2) 0.30583(13) 0.0410(6) Uani 1 1 d . . . . .
C11 C 0.8672(3) 0.6942(2) 0.48280(13) 0.0417(6) Uani 1 1 d . . . . .
H11 H 0.751721 0.682501 0.476324 0.050 Uiso 1 1 calc R . . . .
C12 C 0.9019(4) 0.6921(3) 0.56754(15) 0.0618(8) Uani 1 1 d . . . . .
H12A H 0.865860 0.608452 0.588568 0.093 Uiso 1 1 calc GR . . . .
H12B H 0.846779 0.765122 0.591559 0.093 Uiso 1 1 calc GR . . . .
H12C H 1.014830 0.701302 0.575720 0.093 Uiso 1 1 calc GR . . . .
C13 C 0.9107(4) 0.8326(3) 0.45191(16) 0.0574(8) Uani 1 1 d . . . . .
H13A H 1.024708 0.843466 0.452586 0.086 Uiso 1 1 calc GR . . . .
H13B H 0.862185 0.900800 0.482693 0.086 Uiso 1 1 calc GR . . . .
H13C H 0.872437 0.840748 0.400998 0.086 Uiso 1 1 calc GR . . . .
C14 C 0.6645(4) 0.1936(2) 0.39187(16) 0.0539(7) Uani 1 1 d . . . . .
H14A H 0.764650 0.186638 0.418024 0.081 Uiso 1 1 calc GR . . . .
H14B H 0.680533 0.175564 0.339166 0.081 Uiso 1 1 calc GR . . . .
H14C H 0.590338 0.129623 0.412343 0.081 Uiso 1 1 calc GR . . . .
C15 C 0.8549(4) 0.3696(3) 0.26719(16) 0.0639(8) Uani 1 1 d . . . . .
H15A H 0.937184 0.339354 0.300927 0.096 Uiso 1 1 calc GR . . . .
H15B H 0.902780 0.405027 0.222121 0.096 Uiso 1 1 calc GR . . . .
H15C H 0.786525 0.295567 0.254371 0.096 Uiso 1 1 calc GR . . . .
C16 C 0.6517(3) 0.3718(2) 0.53568(13) 0.0407(6) Uani 1 1 d . . . . .

loop_
_atom_site_aniso_label
_atom_site_aniso_U_11
_atom_site_aniso_U_22
_atom_site_aniso_U_33
_atom_site_aniso_U_23
_atom_site_aniso_U_13
_atom_site_aniso_U_12
O1 0.0457(10) 0.0518(10) 0.0390(9) 0.0007(8) 0.0035(8) -0.0128(8)
O2 0.0445(9) 0.0515(10) 0.0324(8) 0.0131(7) -0.0032(7) -0.0081(8)
O3 0.0650(13) 0.0767(14) 0.0365(10) 0.0110(9) 0.0086(9) -0.0102(10)
C1 0.080(2) 0.0390(14) 0.0351(13) 0.0003(11) -0.0154(13) -0.0043(13)
C2 0.081(2) 0.0492(16) 0.0515(16) -0.0033(13) -0.0208(15) -0.0078(15)
C3 0.0534(16) 0.0467(15) 0.0562(15) -0.0047(12) -0.0110(13) -0.0103(13)
C4 0.0508(15) 0.0357(13) 0.0352(12) -0.0008(10) 0.0015(11) -0.0039(11)
C5 0.0393(12) 0.0272(11) 0.0308(11) -0.0006(9) 0.0016(10) 0.0032(9)
C6 0.0366(12) 0.0366(12) 0.0331(12) 0.0062(10) 0.0038(11) 0.0053(10)
C7 0.0315(12) 0.0474(14) 0.0380(13) 0.0071(11) -0.0009(10) -0.0026(11)
C8 0.0494(15) 0.0543(16) 0.0460(14) 0.0068(12) 0.0125(13) -0.0064(12)
C9 0.0674(17) 0.0452(15) 0.0305(12) 0.0071(10) 0.0048(12) -0.0066(13)
C10 0.0586(17) 0.0346(13) 0.0299(12) -0.0006(10) 0.0037(11) 0.0012(11)
C11 0.0364(13) 0.0427(13) 0.0461(13) -0.0019(11) -0.0028(11) -0.0098(11)
C12 0.072(2) 0.0695(19) 0.0440(15) -0.0085(14) 0.0029(14) -0.0170(16)
C13 0.0633(18) 0.0448(16) 0.0641(18) 0.0000(13) -0.0121(14) -0.0100(13)
C14 0.0735(19) 0.0302(13) 0.0581(16) 0.0014(11) 0.0015(14) -0.0060(13)
C15 0.091(2) 0.0564(17) 0.0444(15) -0.0086(12) 0.0209(15) 0.0063(16)
C16 0.0471(15) 0.0372(13) 0.0379(14) 0.0073(10) 0.0027(11) -0.0031(11)

loop_
_atom_type_symbol
_atom_type_description
_atom_type_scat_dispersion_real
_atom_type_scat_dispersion_imag
_atom_type_scat_source
C C 0.0033 0.0016 'International Tables Vol C Tables 4.2.6.8 and 6.1.1.4'
H H 0.0000 0.0000 'International Tables Vol C Tables 4.2.6.8 and 6.1.1.4'
O O 0.0106 0.0060 'International Tables Vol C Tables 4.2.6.8 and 6.1.1.4'

loop_
_geom_angle_atom_site_label_1
_geom_angle_atom_site_label_2
_geom_angle_atom_site_label_3
_geom_angle
_geom_angle_site_symmetry_1
_geom_angle_site_symmetry_3
_geom_angle_publ_flag
C16 O1 C4 120.98(18) . . ?
C16 O2 C6 124.60(17) . . ?
H1A C1 H1B 107.7 . . ?
C2 C1 H1A 108.9 . . ?
C2 C1 H1B 108.9 . . ?
C2 C1 C10 113.4(2) . . ?
C10 C1 H1A 108.9 . . ?
C10 C1 H1B 108.9 . . ?
C1 C2 H2A 109.2 . . ?
C1 C2 H2B 109.2 . . ?
C1 C2 C3 112.1(2) . . ?
H2A C2 H2B 107.9 . . ?
C3 C2 H2A 109.2 . . ?
C3 C2 H2B 109.2 . . ?
C2 C3 H3A 109.3 . . ?
C2 C3 H3B 109.3 . . ?
H3A C3 H3B 107.9 . . ?
C4 C3 C2 111.8(2) . . ?
C4 C3 H3A 109.3 . . ?
C4 C3 H3B 109.3 . . ?
O1 C4 C3 104.46(19) . . ?
O1 C4 C5 105.64(17) . . ?
O1 C4 C14 105.67(18) . . ?
C5 C4 C3 109.23(19) . . ?
C5 C4 C14 117.9(2) . . ?
C14 C4 C3 112.8(2) . . ?
C4 C5 H5 105.1 . . ?
C4 C5 C10 115.52(18) . . ?
C6 C5 C4 111.46(18) . . ?
C6 C5 H5 105.1 . . ?
C6 C5 C10 113.46(19) . . ?
C10 C5 H5 105.1 . . ?
O2 C6 C5 109.53(17) . . ?
O2 C6 H6 108.3 . . ?
O2 C6 C7 109.06(17) . . ?
C5 C6 H6 108.3 . . ?
C5 C6 C7 113.30(17) . . ?
C7 C6 H6 108.3 . . ?
C6 C7 H7 107.3 . . ?
C6 C7 C8 105.65(19) . . ?
C6 C7 C11 114.06(18) . . ?
C8 C7 H7 107.3 . . ?
C8 C7 C11 114.9(2) . . ?
C11 C7 H7 107.3 . . ?
C7 C8 H8A 109.0 . . ?
C7 C8 H8B 109.0 . . ?
H8A C8 H8B 107.8 . . ?
C9 C8 C7 113.0(2) . . ?
C9 C8 H8A 109.0 . . ?
C9 C8 H8B 109.0 . . ?
C8 C9 H9A 109.1 . . ?
C8 C9 H9B 109.1 . . ?
C8 C9 C10 112.4(2) . . ?
H9A C9 H9B 107.8 . . ?
C10 C9 H9A 109.1 . . ?
C10 C9 H9B 109.1 . . ?
C1 C10 C5 106.2(2) . . ?
C1 C10 C15 110.1(2) . . ?
C9 C10 C1 110.41(19) . . ?
C9 C10 C5 105.93(18) . . ?
C9 C10 C15 108.8(2) . . ?
C15 C10 C5 115.35(19) . . ?
C7 C11 H11 107.5 . . ?
C12 C11 C7 110.9(2) . . ?
C12 C11 H11 107.5 . . ?
C13 C11 C7 114.6(2) . . ?
C13 C11 H11 107.5 . . ?
C13 C11 C12 108.6(2) . . ?
C11 C12 H12A 109.5 . . ?
C11 C12 H12B 109.5 . . ?
C11 C12 H12C 109.5 . . ?
H12A C12 H12B 109.5 . . ?
H12A C12 H12C 109.5 . . ?
H12B C12 H12C 109.5 . . ?
C11 C13 H13A 109.5 . . ?
C11 C13 H13B 109.5 . . ?
C11 C13 H13C 109.5 . . ?
H13A C13 H13B 109.5 . . ?
H13A C13 H13C 109.5 . . ?
H13B C13 H13C 109.5 . . ?
C4 C14 H14A 109.5 . . ?
C4 C14 H14B 109.5 . . ?
C4 C14 H14C 109.5 . . ?
H14A C14 H14B 109.5 . . ?
H14A C14 H14C 109.5 . . ?
H14B C14 H14C 109.5 . . ?
C10 C15 H15A 109.5 . . ?
C10 C15 H15B 109.5 . . ?
C10 C15 H15C 109.5 . . ?
H15A C15 H15B 109.5 . . ?
H15A C15 H15C 109.5 . . ?
H15B C15 H15C 109.5 . . ?
O1 C16 O2 120.2(2) . . ?
O3 C16 O1 120.2(2) . . ?
O3 C16 O2 119.7(2) . . ?

loop_
_geom_bond_atom_site_label_1
_geom_bond_atom_site_label_2
_geom_bond_distance
_geom_bond_site_symmetry_2
_geom_bond_publ_flag
O1 C4 1.482(3) . ?
O1 C16 1.329(3) . ?
O2 C6 1.467(2) . ?
O2 C16 1.334(3) . ?
O3 C16 1.194(3) . ?
C1 H1A 0.9700 . ?
C1 H1B 0.9700 . ?
C1 C2 1.520(4) . ?
C1 C10 1.535(4) . ?
C2 H2A 0.9700 . ?
C2 H2B 0.9700 . ?
C2 C3 1.529(4) . ?
C3 H3A 0.9700 . ?
C3 H3B 0.9700 . ?
C3 C4 1.518(3) . ?
C4 C5 1.517(3) . ?
C4 C14 1.517(3) . ?
C5 H5 0.9800 . ?
C5 C6 1.505(3) . ?
C5 C10 1.546(3) . ?
C6 H6 0.9800 . ?
C6 C7 1.533(3) . ?
C7 H7 0.9800 . ?
C7 C8 1.542(3) . ?
C7 C11 1.551(3) . ?
C8 H8A 0.9700 . ?
C8 H8B 0.9700 . ?
C8 C9 1.529(4) . ?
C9 H9A 0.9700 . ?
C9 H9B 0.9700 . ?
C9 C10 1.533(3) . ?
C10 C15 1.535(3) . ?
C11 H11 0.9800 . ?
C11 C12 1.529(3) . ?
C11 C13 1.526(3) . ?
C12 H12A 0.9600 . ?
C12 H12B 0.9600 . ?
C12 H12C 0.9600 . ?
C13 H13A 0.9600 . ?
C13 H13B 0.9600 . ?
C13 H13C 0.9600 . ?
C14 H14A 0.9600 . ?
C14 H14B 0.9600 . ?
C14 H14C 0.9600 . ?
C15 H15A 0.9600 . ?
C15 H15B 0.9600 . ?
C15 H15C 0.9600 . ?
